data_7044996
loop_
_publ_author_name
'Hayakawa, Naoki'
'Sugahara, Tomohiro'
'Numata, Yasuyuki'
'Kawaai, Hotaka'
'Yamatani, Kenta'
'Nishimura, Shogo'
'Goda, Shun'
'Suzuki, Yuko'
'Tanikawa, Tomoharu'
'Nakai, Hidetaka'
'Hashizume, Daisuke'
'Sasamori, Takahiro'
'Tokitoh, Norihiro'
'Matsuo, Tsukasa'

_publ_section_title
;
 1,2-Dihalodigermenes bearing bulky Eind groups: synthesis,
 characterization, and conversion to halogermylenoids.
;
_journal_issue 3
_journal_name_full 'Dalton transactions (Cambridge, England : 2003)'
_journal_page_first 814
_journal_page_last 822
_journal_paper_doi 10.1039/c7dt03819d
_journal_volume 47
_journal_year 2018
_chemical_formula_moiety 'C24 H49 Br2 Ge Si4, C18 H36 K N2 O6, 0.5(C6 H6) '
_chemical_formula_sum 'C45 H88 Br2 Ge K N2 O6 Si4'
_chemical_formula_weight 1137.04
_chemical_melting_point 408.5(5)
_chemical_name_common '[K(crypt-222)][(Tbb)GeBr2]'
_chemical_name_systematic Tbb-germylemoid
_chemical_properties_physical ', Air-sensitive,Moisture-sensitive,Oxygen-sensitive'
_space_group_crystal_system triclinic
_space_group_IT_number 2
_space_group_name_Hall '-P 1'
_space_group_name_H-M_alt 'P -1'
_symmetry_space_group_name_Hall '-P 1'
_symmetry_space_group_name_H-M 'P -1'
_atom_sites_solution_hydrogens geom
_atom_sites_solution_primary direct
_atom_sites_solution_secondary difmap
_audit_creation_method SHELXL-2014/7
_audit_update_record
;
2017-04-06 deposited with the CCDC.
2017-12-08 downloaded from the CCDC.
;
_cell_angle_alpha 79.3220(10)
_cell_angle_beta 78.1190(10)
_cell_angle_gamma 85.9350(10)
_cell_formula_units_Z 2
_cell_length_a 11.8021(2)
_cell_length_b 12.4235(3)
_cell_length_c 20.4661(4)
_cell_measurement_reflns_used 51886
_cell_measurement_temperature 103
_cell_measurement_theta_max 25.50
_cell_measurement_theta_min 1.033
_cell_volume 2884.00(10)
_computing_cell_refinement HKL2000
_computing_data_collection CrystalClear
_computing_data_reduction HKL2000
_computing_molecular_graphics 'Yadokari-XG 2011 (Wakita Nemoto et al., 2011)'
_computing_publication_material 'Yadokari-XG 2011 (Wakita,Nemoto et al., 2011)'
_computing_structure_refinement 'SHELXL-2014/7 (Sheldrick, 2014)'
_computing_structure_solution 'SHELXT-2014/7 (Sheldrick, 2014)'
_diffrn_ambient_temperature 103
_diffrn_detector_area_resol_mean 28.5714
_diffrn_measured_fraction_theta_full 0.993
_diffrn_measured_fraction_theta_max 0.993
_diffrn_measurement_device_type 'Rigaku VariMax Saturn'
_diffrn_measurement_method \w-scan
_diffrn_radiation_type MoK\a
_diffrn_radiation_wavelength 0.71073
_diffrn_reflns_av_R_equivalents 0.0563
_diffrn_reflns_av_unetI/netI 0.0321
_diffrn_reflns_Laue_measured_fraction_full 0.993
_diffrn_reflns_Laue_measured_fraction_max 0.993
_diffrn_reflns_limit_h_max 14
_diffrn_reflns_limit_h_min -14
_diffrn_reflns_limit_k_max 15
_diffrn_reflns_limit_k_min -14
_diffrn_reflns_limit_l_max 24
_diffrn_reflns_limit_l_min -24
_diffrn_reflns_number 51886
_diffrn_reflns_point_group_measured_fraction_full 0.993
_diffrn_reflns_point_group_measured_fraction_max 0.993
_diffrn_reflns_theta_full 25.242
_diffrn_reflns_theta_max 25.500
_diffrn_reflns_theta_min 1.033
_diffrn_source 'Fine-focus rotating-anode'
_exptl_absorpt_coefficient_mu 2.113
_exptl_absorpt_correction_T_max 0.939
_exptl_absorpt_correction_T_min 0.816
_exptl_absorpt_correction_type multi-scan
_exptl_absorpt_process_details
;
 MULABS - Empirical Correction for Absorption Anisotropy.
 Blessing, R. H., Acta Cryst., A51, 33-38 (1995).
;
_exptl_crystal_colour colorless
_exptl_crystal_density_diffrn 1.309
_exptl_crystal_description prism
_exptl_crystal_F_000 1194
_exptl_crystal_recrystallization_method 'Re-crystallisation from solvent: hexane'
_exptl_crystal_size_max 0.100
_exptl_crystal_size_mid 0.070
_exptl_crystal_size_min 0.030
_exptl_transmission_factor_max 0.939
_exptl_transmission_factor_min 0.816
_refine_diff_density_max 1.708
_refine_diff_density_min -1.102
_refine_diff_density_rms 0.157
_refine_ls_extinction_method none
_refine_ls_goodness_of_fit_ref 1.200
_refine_ls_hydrogen_treatment constr
_refine_ls_matrix_type full
_refine_ls_number_parameters 565
_refine_ls_number_reflns 10639
_refine_ls_number_restraints 0
_refine_ls_restrained_S_all 1.200
_refine_ls_R_factor_all 0.0943
_refine_ls_R_factor_gt 0.0872
_refine_ls_shift/su_max 0.000
_refine_ls_shift/su_mean 0.000
_refine_ls_structure_factor_coef Fsqd
_refine_ls_weighting_details 'w=1/[\s^2^(Fo^2^)+54.3273P] where P=(Fo^2^+2Fc^2^)/3'
_refine_ls_weighting_scheme calc
_refine_ls_wR_factor_gt 0.2161
_refine_ls_wR_factor_ref 0.2200
_reflns_Friedel_coverage 0.000
_reflns_number_gt 9545
_reflns_number_total 10639
_reflns_threshold_expression 'I > 2\s(I)'
_cod_data_source_file c7dt03819d3.cif
_cod_data_source_block TbbBromogermylenoid
_cod_depositor_comments
;
The following automatic conversions were performed:

'_chemical_melting_point' value '408-409' was changed to '408.5(5)' -
the average value was taken and precision was estimated.

Automatic conversion script
Id: cif_fix_values 4973 2017-02-22 13:04:09Z antanas 

 Adding full bibliography for 7044992--7044997.cif.
;
_cod_database_code 7044996
_shelx_shelxl_version_number 2014/7
_shelx_space_group_comment
;
The symmetry employed for this shelxl refinement is uniquely defined
by the following loop, which should always be used as a source of
symmetry information in preference to the above space-group names.
They are only intended as comments.
;
_shelx_estimated_absorpt_t_min 0.816
_shelx_estimated_absorpt_t_max 0.939

loop_
_space_group_symop_operation_xyz
'x, y, z'
'-x, -y, -z'

loop_
_atom_site_label
_atom_site_type_symbol
_atom_site_fract_x
_atom_site_fract_y
_atom_site_fract_z
_atom_site_U_iso_or_equiv
_atom_site_adp_type
_atom_site_occupancy
_atom_site_site_symmetry_order
_atom_site_calc_flag
_atom_site_refinement_flags_posn
_atom_site_refinement_flags_adp
Ge1 Ge 0.39730(9) 0.22580(8) 0.70041(5) 0.0299(2) Uani 1 1 d . .
Br1 Br 0.39766(8) 0.42392(8) 0.65348(5) 0.0328(2) Uani 1 1 d . .
Br2 Br 0.60864(10) 0.19350(8) 0.66025(5) 0.0420(3) Uani 1 1 d . .
C1 C 0.3809(7) 0.2212(6) 0.8023(4) 0.0189(16) Uani 1 1 d . .
C2 C 0.4330(7) 0.2836(6) 0.8385(4) 0.0178(16) Uani 1 1 d . .
C3 C 0.3975(7) 0.2733(7) 0.9095(4) 0.0202(17) Uani 1 1 d . .
H1 H 0.4303 0.3193 0.9325 0.024 Uiso 1 1 calc R U
C4 C 0.3159(7) 0.1982(7) 0.9473(4) 0.0216(17) Uani 1 1 d . .
C5 C 0.2700(7) 0.1339(7) 0.9114(4) 0.0226(17) Uani 1 1 d . .
H2 H 0.2170 0.0796 0.9359 0.027 Uiso 1 1 calc R U
C6 C 0.2981(7) 0.1453(6) 0.8409(4) 0.0184(16) Uani 1 1 d . .
C7 C 0.5229(7) 0.3681(6) 0.8062(4) 0.0186(16) Uani 1 1 d . .
H3 H 0.5386 0.3653 0.7566 0.022 Uiso 1 1 calc R U
Si1 Si 0.6658(2) 0.3278(2) 0.83437(12) 0.0249(5) Uani 1 1 d . .
C8 C 0.7229(9) 0.1942(9) 0.8082(6) 0.045(3) Uani 1 1 d . .
H4 H 0.7898 0.1679 0.8289 0.067 Uiso 1 1 calc R U
H5 H 0.7465 0.2047 0.7587 0.067 Uiso 1 1 calc R U
H6 H 0.6622 0.1401 0.8233 0.067 Uiso 1 1 calc R U
C9 C 0.7743(8) 0.4352(8) 0.7951(5) 0.034(2) Uani 1 1 d . .
H7 H 0.8495 0.4104 0.8067 0.051 Uiso 1 1 calc R U
H8 H 0.7487 0.5033 0.8122 0.051 Uiso 1 1 calc R U
H9 H 0.7817 0.4483 0.7457 0.051 Uiso 1 1 calc R U
C10 C 0.6604(8) 0.3056(9) 0.9277(5) 0.038(2) Uani 1 1 d . .
H10 H 0.6073 0.2469 0.9504 0.058 Uiso 1 1 calc R U
H11 H 0.6330 0.3734 0.9449 0.058 Uiso 1 1 calc R U
H12 H 0.7380 0.2849 0.9368 0.058 Uiso 1 1 calc R U
Si2 Si 0.4641(2) 0.51160(19) 0.81371(12) 0.0241(5) Uani 1 1 d . .
C11 C 0.5385(9) 0.6130(7) 0.7401(5) 0.034(2) Uani 1 1 d . .
H13 H 0.5157 0.6020 0.6984 0.050 Uiso 1 1 calc R U
H14 H 0.6226 0.6021 0.7355 0.050 Uiso 1 1 calc R U
H15 H 0.5158 0.6876 0.7480 0.050 Uiso 1 1 calc R U
C12 C 0.4834(10) 0.5556(8) 0.8935(5) 0.042(2) Uani 1 1 d . .
H16 H 0.4449 0.6275 0.8966 0.062 Uiso 1 1 calc R U
H17 H 0.5662 0.5604 0.8927 0.062 Uiso 1 1 calc R U
H18 H 0.4493 0.5019 0.9328 0.062 Uiso 1 1 calc R U
C13 C 0.3058(8) 0.5202(8) 0.8149(5) 0.034(2) Uani 1 1 d . .
H19 H 0.2676 0.4619 0.8499 0.052 Uiso 1 1 calc R U
H20 H 0.2922 0.5115 0.7706 0.052 Uiso 1 1 calc R U
H21 H 0.2740 0.5917 0.8250 0.052 Uiso 1 1 calc R U
C14 C 0.2784(8) 0.1852(8) 1.0245(4) 0.028(2) Uani 1 1 d . .
C15 C 0.3359(10) 0.2684(9) 1.0535(5) 0.039(2) Uani 1 1 d . .
H22 H 0.3077 0.2593 1.1026 0.059 Uiso 1 1 calc R U
H23 H 0.3164 0.3430 1.0323 0.059 Uiso 1 1 calc R U
H24 H 0.4202 0.2559 1.0439 0.059 Uiso 1 1 calc R U
C16 C 0.1464(9) 0.2041(9) 1.0432(5) 0.039(2) Uani 1 1 d . .
H25 H 0.1227 0.1994 1.0924 0.058 Uiso 1 1 calc R U
H26 H 0.1077 0.1480 1.0286 0.058 Uiso 1 1 calc R U
H27 H 0.1247 0.2768 1.0203 0.058 Uiso 1 1 calc R U
C17 C 0.3121(10) 0.0701(9) 1.0553(5) 0.041(3) Uani 1 1 d . .
H28 H 0.3961 0.0583 1.0424 0.062 Uiso 1 1 calc R U
H29 H 0.2725 0.0171 1.0387 0.062 Uiso 1 1 calc R U
H30 H 0.2896 0.0605 1.1049 0.062 Uiso 1 1 calc R U
C18 C 0.2381(7) 0.0672(6) 0.8100(4) 0.0183(16) Uani 1 1 d . .
H31 H 0.2695 0.0868 0.7602 0.022 Uiso 1 1 calc R U
Si3 Si 0.2901(2) -0.07905(19) 0.83203(13) 0.0247(5) Uani 1 1 d . .
C19 C 0.4437(8) -0.0791(9) 0.8413(6) 0.040(2) Uani 1 1 d . .
H32 H 0.4856 -0.0249 0.8050 0.060 Uiso 1 1 calc R U
H33 H 0.4798 -0.1520 0.8385 0.060 Uiso 1 1 calc R U
H34 H 0.4465 -0.0603 0.8854 0.060 Uiso 1 1 calc R U
C20 C 0.2023(10) -0.1577(9) 0.9108(6) 0.047(3) Uani 1 1 d . .
H35 H 0.1978 -0.1181 0.9485 0.071 Uiso 1 1 calc R U
H36 H 0.2392 -0.2303 0.9216 0.071 Uiso 1 1 calc R U
H37 H 0.1241 -0.1660 0.9036 0.071 Uiso 1 1 calc R U
C21 C 0.2848(9) -0.1467(8) 0.7585(6) 0.039(2) Uani 1 1 d . .
H38 H 0.2046 -0.1641 0.7597 0.059 Uiso 1 1 calc R U
H39 H 0.3329 -0.2144 0.7611 0.059 Uiso 1 1 calc R U
H40 H 0.3141 -0.0971 0.7161 0.059 Uiso 1 1 calc R U
Si4 Si 0.07972(19) 0.10342(19) 0.81788(11) 0.0202(5) Uani 1 1 d . .
C22 C 0.0682(8) 0.2452(8) 0.7693(5) 0.035(2) Uani 1 1 d . .
H41 H -0.0125 0.2630 0.7651 0.052 Uiso 1 1 calc R U
H42 H 0.1170 0.2498 0.7239 0.052 Uiso 1 1 calc R U
H43 H 0.0941 0.2974 0.7932 0.052 Uiso 1 1 calc R U
C23 C -0.0026(7) 0.1016(8) 0.9058(4) 0.0279(19) Uani 1 1 d . .
H44 H 0.0235 0.1603 0.9247 0.042 Uiso 1 1 calc R U
H45 H 0.0108 0.0307 0.9338 0.042 Uiso 1 1 calc R U
H46 H -0.0854 0.1129 0.9053 0.042 Uiso 1 1 calc R U
C24 C 0.0094(7) 0.0065(8) 0.7798(5) 0.0275(19) Uani 1 1 d . .
H47 H 0.0077 -0.0663 0.8082 0.041 Uiso 1 1 calc R U
H48 H 0.0537 0.0021 0.7342 0.041 Uiso 1 1 calc R U
H49 H -0.0699 0.0331 0.7769 0.041 Uiso 1 1 calc R U
K1 K 0.87133(16) 0.72432(14) 0.57629(9) 0.0220(4) Uani 1 1 d . .
N1 N 1.0819(6) 0.6409(6) 0.6364(4) 0.0263(16) Uani 1 1 d . .
C25 C 1.1872(7) 0.6579(8) 0.5829(5) 0.030(2) Uani 1 1 d . .
H50 H 1.1928 0.6009 0.5543 0.036 Uiso 1 1 calc R U
H51 H 1.2557 0.6479 0.6047 0.036 Uiso 1 1 calc R U
C26 C 1.1911(8) 0.7685(8) 0.5382(5) 0.0290(19) Uani 1 1 d . .
H52 H 1.1856 0.8267 0.5660 0.035 Uiso 1 1 calc R U
H53 H 1.2655 0.7753 0.5051 0.035 Uiso 1 1 calc R U
O1 O 1.0961(5) 0.7811(5) 0.5030(3) 0.0246(13) Uani 1 1 d . .
C27 C 1.1029(7) 0.8806(7) 0.4558(5) 0.0267(19) Uani 1 1 d . .
H54 H 1.1808 0.8855 0.4262 0.032 Uiso 1 1 calc R U
H55 H 1.0909 0.9434 0.4803 0.032 Uiso 1 1 calc R U
C28 C 1.0130(8) 0.8855(8) 0.4136(4) 0.028(2) Uani 1 1 d . .
H56 H 1.0215 0.9526 0.3786 0.034 Uiso 1 1 calc R U
H57 H 1.0233 0.8213 0.3904 0.034 Uiso 1 1 calc R U
O2 O 0.8995(5) 0.8860(5) 0.4560(3) 0.0248(13) Uani 1 1 d . .
C29 C 0.8117(8) 0.8929(9) 0.4173(4) 0.032(2) Uani 1 1 d . .
H58 H 0.8146 0.8257 0.3974 0.038 Uiso 1 1 calc R U
H59 H 0.8245 0.9564 0.3797 0.038 Uiso 1 1 calc R U
C30 C 0.6955(8) 0.9058(7) 0.4618(5) 0.029(2) Uani 1 1 d . .
H60 H 0.6950 0.9709 0.4834 0.035 Uiso 1 1 calc R U
H61 H 0.6356 0.9187 0.4335 0.035 Uiso 1 1 calc R U
N2 N 0.6657(6) 0.8085(6) 0.5153(4) 0.0253(16) Uani 1 1 d . .
C31 C 1.0881(8) 0.7011(8) 0.6909(5) 0.031(2) Uani 1 1 d . .
H62 H 1.1212 0.7735 0.6703 0.037 Uiso 1 1 calc R U
H63 H 1.1414 0.6604 0.7190 0.037 Uiso 1 1 calc R U
C32 C 0.9738(9) 0.7181(8) 0.7356(5) 0.033(2) Uani 1 1 d . .
H64 H 0.9356 0.6471 0.7527 0.040 Uiso 1 1 calc R U
H65 H 0.9851 0.7489 0.7750 0.040 Uiso 1 1 calc R U
O3 O 0.9025(5) 0.7920(5) 0.6976(3) 0.0244(13) Uani 1 1 d . .
C33 C 0.7955(8) 0.8187(8) 0.7389(5) 0.030(2) Uani 1 1 d . .
H66 H 0.8105 0.8531 0.7761 0.036 Uiso 1 1 calc R U
H67 H 0.7527 0.7510 0.7594 0.036 Uiso 1 1 calc R U
C34 C 0.7249(9) 0.8953(8) 0.6973(5) 0.033(2) Uani 1 1 d . .
H68 H 0.6528 0.9178 0.7267 0.040 Uiso 1 1 calc R U
H69 H 0.7688 0.9618 0.6755 0.040 Uiso 1 1 calc R U
O4 O 0.6981(5) 0.8443(5) 0.6486(3) 0.0248(13) Uani 1 1 d . .
C35 C 0.6109(8) 0.9045(8) 0.6144(5) 0.034(2) Uani 1 1 d . .
H70 H 0.6431 0.9738 0.5869 0.040 Uiso 1 1 calc R U
H71 H 0.5434 0.9232 0.6485 0.040 Uiso 1 1 calc R U
C36 C 0.5727(8) 0.8380(8) 0.5695(5) 0.031(2) Uani 1 1 d . .
H72 H 0.5390 0.7699 0.5977 0.038 Uiso 1 1 calc R U
H73 H 0.5108 0.8799 0.5485 0.038 Uiso 1 1 calc R U
C37 C 1.0717(8) 0.5238(7) 0.6642(5) 0.0276(19) Uani 1 1 d . .
H74 H 1.0201 0.5150 0.7094 0.033 Uiso 1 1 calc R U
H75 H 1.1490 0.4924 0.6703 0.033 Uiso 1 1 calc R U
C38 C 1.0249(8) 0.4598(7) 0.6204(5) 0.0279(19) Uani 1 1 d . .
H76 H 1.0753 0.4680 0.5748 0.033 Uiso 1 1 calc R U
H77 H 1.0238 0.3810 0.6408 0.033 Uiso 1 1 calc R U
O5 O 0.9102(5) 0.4999(5) 0.6149(3) 0.0252(13) Uani 1 1 d . .
C39 C 0.8540(8) 0.4270(7) 0.5865(5) 0.0277(19) Uani 1 1 d . .
H78 H 0.8516 0.3532 0.6150 0.033 Uiso 1 1 calc R U
H79 H 0.8977 0.4207 0.5405 0.033 Uiso 1 1 calc R U
C40 C 0.7339(7) 0.4698(7) 0.5828(4) 0.0244(18) Uani 1 1 d . .
H80 H 0.6933 0.4180 0.5649 0.029 Uiso 1 1 calc R U
H81 H 0.6905 0.4766 0.6288 0.029 Uiso 1 1 calc R U
O6 O 0.7377(5) 0.5740(5) 0.5397(3) 0.0260(13) Uani 1 1 d . .
C41 C 0.6239(8) 0.6106(7) 0.5287(5) 0.029(2) Uani 1 1 d . .
H82 H 0.5715 0.6141 0.5728 0.035 Uiso 1 1 calc R U
H83 H 0.5929 0.5578 0.5066 0.035 Uiso 1 1 calc R U
C42 C 0.6286(8) 0.7216(8) 0.4846(5) 0.030(2) Uani 1 1 d . .
H84 H 0.6828 0.7173 0.4412 0.037 Uiso 1 1 calc R U
H85 H 0.5508 0.7423 0.4743 0.037 Uiso 1 1 calc R U
C43 C 0.0353(11) 0.5124(13) 0.9310(7) 0.066(4) Uani 1 1 d . .
H86 H 0.0601 0.5230 0.8831 0.079 Uiso 1 1 calc R U
C44 C 0.1070(11) 0.5360(11) 0.9708(8) 0.066(4) Uani 1 1 d . .
H87 H 0.1830 0.5595 0.9502 0.080 Uiso 1 1 calc R U
C45 C 0.0719(12) 0.5265(13) 1.0396(7) 0.067(4) Uani 1 1 d . .
H88 H 0.1212 0.5467 1.0663 0.080 Uiso 1 1 calc R U

loop_
_atom_site_aniso_label
_atom_site_aniso_U_11
_atom_site_aniso_U_22
_atom_site_aniso_U_33
_atom_site_aniso_U_23
_atom_site_aniso_U_13
_atom_site_aniso_U_12
Ge1 0.0361(5) 0.0352(6) 0.0189(5) -0.0032(4) -0.0028(4) -0.0169(4)
Br1 0.0317(5) 0.0372(5) 0.0281(5) -0.0009(4) -0.0083(4) 0.0027(4)
Br2 0.0479(6) 0.0326(5) 0.0367(6) -0.0060(4) 0.0076(5) 0.0112(4)
C1 0.016(4) 0.019(4) 0.022(4) -0.005(3) -0.006(3) 0.005(3)
C2 0.014(4) 0.018(4) 0.020(4) -0.001(3) -0.003(3) 0.000(3)
C3 0.020(4) 0.024(4) 0.019(4) -0.005(3) -0.006(3) -0.006(3)
C4 0.017(4) 0.027(4) 0.020(4) -0.001(3) -0.004(3) -0.004(3)
C5 0.020(4) 0.023(4) 0.025(4) -0.002(3) -0.004(3) -0.004(3)
C6 0.017(4) 0.019(4) 0.020(4) -0.002(3) -0.006(3) 0.000(3)
C7 0.018(4) 0.020(4) 0.017(4) -0.001(3) -0.003(3) -0.002(3)
Si1 0.0187(11) 0.0310(13) 0.0246(12) -0.0004(10) -0.0060(9) -0.0051(10)
C8 0.033(6) 0.042(6) 0.064(7) -0.011(5) -0.022(5) 0.011(5)
C9 0.022(5) 0.041(6) 0.038(5) 0.003(4) -0.008(4) -0.011(4)
C10 0.027(5) 0.053(7) 0.037(6) -0.004(5) -0.013(4) -0.008(5)
Si2 0.0289(13) 0.0190(12) 0.0243(12) -0.0041(9) -0.0033(10) -0.0052(9)
C11 0.042(6) 0.023(5) 0.033(5) 0.000(4) -0.004(4) 0.000(4)
C12 0.056(7) 0.028(5) 0.044(6) -0.009(4) -0.013(5) -0.011(5)
C13 0.033(5) 0.034(5) 0.036(5) -0.008(4) -0.006(4) 0.005(4)
C14 0.032(5) 0.037(5) 0.015(4) -0.003(4) -0.002(4) -0.014(4)
C15 0.051(6) 0.048(6) 0.024(5) -0.011(4) -0.008(4) -0.025(5)
C16 0.037(6) 0.055(7) 0.025(5) -0.014(5) 0.006(4) -0.022(5)
C17 0.063(7) 0.043(6) 0.020(5) 0.006(4) -0.017(5) -0.019(5)
C18 0.015(4) 0.018(4) 0.020(4) -0.001(3) 0.002(3) -0.007(3)
Si3 0.0227(12) 0.0200(12) 0.0329(13) -0.0051(10) -0.0082(10) -0.0007(9)
C19 0.025(5) 0.037(6) 0.061(7) -0.011(5) -0.018(5) 0.005(4)
C20 0.050(7) 0.028(5) 0.058(7) 0.011(5) -0.014(6) -0.004(5)
C21 0.043(6) 0.029(5) 0.052(6) -0.016(5) -0.019(5) 0.004(4)
Si4 0.0185(11) 0.0214(11) 0.0212(11) -0.0015(9) -0.0061(9) -0.0031(9)
C22 0.030(5) 0.030(5) 0.042(6) -0.001(4) -0.011(4) 0.003(4)
C23 0.021(4) 0.041(5) 0.021(4) -0.010(4) 0.001(3) -0.004(4)
C24 0.019(4) 0.035(5) 0.032(5) -0.012(4) -0.006(4) -0.005(4)
K1 0.0270(9) 0.0193(9) 0.0203(9) -0.0034(7) -0.0052(7) -0.0023(7)
N1 0.024(4) 0.025(4) 0.031(4) -0.002(3) -0.010(3) -0.003(3)
C25 0.019(4) 0.032(5) 0.036(5) 0.004(4) -0.006(4) -0.005(4)
C26 0.024(4) 0.031(5) 0.030(5) -0.001(4) -0.005(4) -0.004(4)
O1 0.025(3) 0.022(3) 0.027(3) 0.000(2) -0.008(3) -0.005(2)
C27 0.024(4) 0.020(4) 0.032(5) -0.004(4) 0.004(4) -0.004(3)
C28 0.031(5) 0.032(5) 0.015(4) 0.002(3) 0.004(3) 0.002(4)
O2 0.024(3) 0.029(3) 0.021(3) -0.005(2) -0.003(2) -0.001(2)
C29 0.031(5) 0.046(6) 0.017(4) -0.002(4) -0.005(4) -0.001(4)
C30 0.032(5) 0.021(4) 0.031(5) 0.005(4) -0.009(4) -0.003(4)
N2 0.022(4) 0.026(4) 0.027(4) -0.003(3) -0.003(3) -0.005(3)
C31 0.030(5) 0.035(5) 0.030(5) -0.002(4) -0.012(4) -0.004(4)
C32 0.046(6) 0.029(5) 0.030(5) -0.010(4) -0.013(4) -0.007(4)
O3 0.027(3) 0.026(3) 0.020(3) -0.007(2) -0.002(2) -0.003(2)
C33 0.034(5) 0.030(5) 0.027(5) -0.008(4) -0.001(4) -0.012(4)
C34 0.037(5) 0.028(5) 0.033(5) -0.009(4) 0.001(4) -0.002(4)
O4 0.031(3) 0.017(3) 0.022(3) -0.005(2) 0.004(2) 0.006(2)
C35 0.026(5) 0.031(5) 0.040(6) -0.005(4) 0.000(4) -0.001(4)
C36 0.021(4) 0.035(5) 0.036(5) -0.001(4) -0.004(4) 0.000(4)
C37 0.026(5) 0.025(5) 0.033(5) -0.001(4) -0.013(4) 0.002(4)
C38 0.033(5) 0.022(4) 0.027(5) -0.002(4) -0.007(4) 0.008(4)
O5 0.027(3) 0.022(3) 0.029(3) -0.006(2) -0.011(3) 0.000(2)
C39 0.034(5) 0.019(4) 0.032(5) -0.006(4) -0.008(4) -0.002(4)
C40 0.028(5) 0.018(4) 0.030(5) -0.002(3) -0.010(4) -0.007(3)
O6 0.027(3) 0.026(3) 0.027(3) -0.004(3) -0.007(3) -0.007(3)
C41 0.028(5) 0.026(5) 0.034(5) -0.002(4) -0.012(4) -0.005(4)
C42 0.029(5) 0.041(5) 0.023(4) 0.001(4) -0.012(4) -0.008(4)
C43 0.046(7) 0.098(11) 0.051(7) -0.022(7) 0.008(6) -0.005(7)
C44 0.045(7) 0.070(9) 0.083(10) -0.036(8) 0.019(7) -0.027(6)
C45 0.051(8) 0.090(11) 0.063(9) -0.035(8) 0.007(6) -0.025(7)

loop_
_atom_type_symbol
_atom_type_description
_atom_type_scat_dispersion_real
_atom_type_scat_dispersion_imag
_atom_type_scat_source
H H 0.0000 0.0000 'International Tables Vol C Tables 4.2.6.8 and 6.1.1.4'
C C 0.0033 0.0016 'International Tables Vol C Tables 4.2.6.8 and 6.1.1.4'
N N 0.0061 0.0033 'International Tables Vol C Tables 4.2.6.8 and 6.1.1.4'
O O 0.0106 0.0060 'International Tables Vol C Tables 4.2.6.8 and 6.1.1.4'
Si Si 0.0817 0.0704 'International Tables Vol C Tables 4.2.6.8 and 6.1.1.4'
K K 0.2009 0.2494 'International Tables Vol C Tables 4.2.6.8 and 6.1.1.4'
Ge Ge 0.1547 1.8001 'International Tables Vol C Tables 4.2.6.8 and 6.1.1.4'
Br Br -0.2901 2.4595 'International Tables Vol C Tables 4.2.6.8 and 6.1.1.4'

loop_
_geom_angle_atom_site_label_1
_geom_angle_atom_site_label_2
_geom_angle_atom_site_label_3
_geom_angle
_geom_angle_site_symmetry_1
C1 Ge1 Br1 103.5(2) .
C1 Ge1 Br2 103.9(2) .
Br1 Ge1 Br2 95.13(5) .
C2 C1 C6 116.9(7) .
C2 C1 Ge1 131.0(6) .
C6 C1 Ge1 112.0(6) .
C3 C2 C1 120.2(7) .
C3 C2 C7 115.3(7) .
C1 C2 C7 124.4(7) .
C4 C3 C2 122.5(7) .
C4 C3 H1 118.7 .
C2 C3 H1 118.7 .
C5 C4 C3 116.5(8) .
C5 C4 C14 120.7(7) .
C3 C4 C14 122.8(7) .
C4 C5 C6 122.9(8) .
C4 C5 H2 118.6 .
C6 C5 H2 118.6 .
C5 C6 C1 120.9(7) .
C5 C6 C18 115.5(7) .
C1 C6 C18 123.6(7) .
C2 C7 Si2 111.7(5) .
C2 C7 Si1 111.3(5) .
Si2 C7 Si1 116.3(4) .
C2 C7 H3 105.5 .
Si2 C7 H3 105.5 .
Si1 C7 H3 105.5 .
C10 Si1 C9 106.5(5) .
C10 Si1 C8 104.9(5) .
C9 Si1 C8 109.1(5) .
C10 Si1 C7 116.0(4) .
C9 Si1 C7 110.4(4) .
C8 Si1 C7 109.7(4) .
Si1 C8 H4 109.5 .
Si1 C8 H5 109.5 .
H4 C8 H5 109.5 .
Si1 C8 H6 109.5 .
H4 C8 H6 109.5 .
H5 C8 H6 109.5 .
Si1 C9 H7 109.5 .
Si1 C9 H8 109.5 .
H7 C9 H8 109.5 .
Si1 C9 H9 109.5 .
H7 C9 H9 109.5 .
H8 C9 H9 109.5 .
Si1 C10 H10 109.5 .
Si1 C10 H11 109.5 .
H10 C10 H11 109.5 .
Si1 C10 H12 109.5 .
H10 C10 H12 109.5 .
H11 C10 H12 109.5 .
C13 Si2 C12 106.5(5) .
C13 Si2 C11 109.1(5) .
C12 Si2 C11 107.6(5) .
C13 Si2 C7 109.9(4) .
C12 Si2 C7 113.3(4) .
C11 Si2 C7 110.3(4) .
Si2 C11 H13 109.5 .
Si2 C11 H14 109.5 .
H13 C11 H14 109.5 .
Si2 C11 H15 109.5 .
H13 C11 H15 109.5 .
H14 C11 H15 109.5 .
Si2 C12 H16 109.5 .
Si2 C12 H17 109.5 .
H16 C12 H17 109.5 .
Si2 C12 H18 109.5 .
H16 C12 H18 109.5 .
H17 C12 H18 109.5 .
Si2 C13 H19 109.5 .
Si2 C13 H20 109.5 .
H19 C13 H20 109.5 .
Si2 C13 H21 109.5 .
H19 C13 H21 109.5 .
H20 C13 H21 109.5 .
C17 C14 C4 108.2(8) .
C17 C14 C16 110.0(8) .
C4 C14 C16 109.3(7) .
C17 C14 C15 109.4(8) .
C4 C14 C15 111.9(7) .
C16 C14 C15 108.0(8) .
C14 C15 H22 109.5 .
C14 C15 H23 109.5 .
H22 C15 H23 109.5 .
C14 C15 H24 109.5 .
H22 C15 H24 109.5 .
H23 C15 H24 109.5 .
C14 C16 H25 109.5 .
C14 C16 H26 109.5 .
H25 C16 H26 109.5 .
C14 C16 H27 109.5 .
H25 C16 H27 109.5 .
H26 C16 H27 109.5 .
C14 C17 H28 109.5 .
C14 C17 H29 109.5 .
H28 C17 H29 109.5 .
C14 C17 H30 109.5 .
H28 C17 H30 109.5 .
H29 C17 H30 109.5 .
C6 C18 Si4 111.0(5) .
C6 C18 Si3 112.0(5) .
Si4 C18 Si3 120.8(4) .
C6 C18 H31 103.6 .
Si4 C18 H31 103.6 .
Si3 C18 H31 103.6 .
C19 Si3 C21 108.4(5) .
C19 Si3 C20 109.6(5) .
C21 Si3 C20 109.3(5) .
C19 Si3 C18 108.2(4) .
C21 Si3 C18 106.9(4) .
C20 Si3 C18 114.2(4) .
Si3 C19 H32 109.5 .
Si3 C19 H33 109.5 .
H32 C19 H33 109.5 .
Si3 C19 H34 109.5 .
H32 C19 H34 109.5 .
H33 C19 H34 109.5 .
Si3 C20 H35 109.5 .
Si3 C20 H36 109.5 .
H35 C20 H36 109.5 .
Si3 C20 H37 109.5 .
H35 C20 H37 109.5 .
H36 C20 H37 109.5 .
Si3 C21 H38 109.5 .
Si3 C21 H39 109.5 .
H38 C21 H39 109.5 .
Si3 C21 H40 109.5 .
H38 C21 H40 109.5 .
H39 C21 H40 109.5 .
C23 Si4 C22 108.1(5) .
C23 Si4 C24 107.4(4) .
C22 Si4 C24 109.5(4) .
C23 Si4 C18 115.4(4) .
C22 Si4 C18 106.6(4) .
C24 Si4 C18 109.8(4) .
Si4 C22 H41 109.5 .
Si4 C22 H42 109.5 .
H41 C22 H42 109.5 .
Si4 C22 H43 109.5 .
H41 C22 H43 109.5 .
H42 C22 H43 109.5 .
Si4 C23 H44 109.5 .
Si4 C23 H45 109.5 .
H44 C23 H45 109.5 .
Si4 C23 H46 109.5 .
H44 C23 H46 109.5 .
H45 C23 H46 109.5 .
Si4 C24 H47 109.5 .
Si4 C24 H48 109.5 .
H47 C24 H48 109.5 .
Si4 C24 H49 109.5 .
H47 C24 H49 109.5 .
H48 C24 H49 109.5 .
O4 K1 O5 122.93(18) .
O4 K1 O6 100.64(19) .
O5 K1 O6 60.00(18) .
O4 K1 O1 131.29(18) .
O5 K1 O1 99.25(18) .
O6 K1 O1 122.62(18) .
O4 K1 O2 94.16(17) .
O5 K1 O2 139.14(18) .
O6 K1 O2 99.88(18) .
O1 K1 O2 59.82(17) .
O4 K1 O3 59.20(18) .
O5 K1 O3 98.09(18) .
O6 K1 O3 137.86(18) .
O1 K1 O3 94.60(18) .
O2 K1 O3 116.99(18) .
O4 K1 N2 61.30(19) .
O5 K1 N2 120.41(19) .
O6 K1 N2 61.10(19) .
O1 K1 N2 119.24(19) .
O2 K1 N2 60.11(18) .
O3 K1 N2 119.95(19) .
O4 K1 N1 119.1(2) .
O5 K1 N1 60.09(19) .
O6 K1 N1 119.3(2) .
O1 K1 N1 59.95(19) .
O2 K1 N1 119.07(19) .
O3 K1 N1 60.33(19) .
N2 K1 N1 179.2(2) .
C37 N1 C31 109.5(7) .
C37 N1 C25 109.4(7) .
C31 N1 C25 110.0(7) .
C37 N1 K1 109.5(5) .
C31 N1 K1 109.0(5) .
C25 N1 K1 109.4(5) .
N1 C25 C26 114.3(8) .
N1 C25 H50 108.7 .
C26 C25 H50 108.7 .
N1 C25 H51 108.7 .
C26 C25 H51 108.7 .
H50 C25 H51 107.6 .
O1 C26 C25 109.2(7) .
O1 C26 H52 109.8 .
C25 C26 H52 109.8 .
O1 C26 H53 109.8 .
C25 C26 H53 109.8 .
H52 C26 H53 108.3 .
C27 O1 C26 110.7(6) .
C27 O1 K1 115.9(5) .
C26 O1 K1 119.3(5) .
O1 C27 C28 109.9(7) .
O1 C27 H54 109.7 .
C28 C27 H54 109.7 .
O1 C27 H55 109.7 .
C28 C27 H55 109.7 .
H54 C27 H55 108.2 .
O2 C28 C27 109.7(7) .
O2 C28 H56 109.7 .
C27 C28 H56 109.7 .
O2 C28 H57 109.7 .
C27 C28 H57 109.7 .
H56 C28 H57 108.2 .
C29 O2 C28 111.2(6) .
C29 O2 K1 116.0(5) .
C28 O2 K1 114.5(5) .
O2 C29 C30 109.6(7) .
O2 C29 H58 109.8 .
C30 C29 H58 109.8 .
O2 C29 H59 109.8 .
C30 C29 H59 109.8 .
H58 C29 H59 108.2 .
N2 C30 C29 112.6(7) .
N2 C30 H60 109.1 .
C29 C30 H60 109.1 .
N2 C30 H61 109.1 .
C29 C30 H61 109.1 .
H60 C30 H61 107.8 .
C36 N2 C42 110.5(7) .
C36 N2 C30 109.9(7) .
C42 N2 C30 108.7(7) .
C36 N2 K1 108.3(5) .
C42 N2 K1 108.8(5) .
C30 N2 K1 110.6(5) .
N1 C31 C32 113.8(7) .
N1 C31 H62 108.8 .
C32 C31 H62 108.8 .
N1 C31 H63 108.8 .
C32 C31 H63 108.8 .
H62 C31 H63 107.7 .
O3 C32 C31 109.1(8) .
O3 C32 H64 109.9 .
C31 C32 H64 109.9 .
O3 C32 H65 109.9 .
C31 C32 H65 109.9 .
H64 C32 H65 108.3 .
C33 O3 C32 111.9(7) .
C33 O3 K1 112.4(5) .
C32 O3 K1 114.2(5) .
O3 C33 C34 109.8(7) .
O3 C33 H66 109.7 .
C34 C33 H66 109.7 .
O3 C33 H67 109.7 .
C34 C33 H67 109.7 .
H66 C33 H67 108.2 .
O4 C34 C33 109.3(7) .
O4 C34 H68 109.8 .
C33 C34 H68 109.8 .
O4 C34 H69 109.8 .
C33 C34 H69 109.8 .
H68 C34 H69 108.3 .
C34 O4 C35 113.1(7) .
C34 O4 K1 118.8(5) .
C35 O4 K1 119.0(5) .
O4 C35 C36 110.7(7) .
O4 C35 H70 109.5 .
C36 C35 H70 109.5 .
O4 C35 H71 109.5 .
C36 C35 H71 109.5 .
H70 C35 H71 108.1 .
N2 C36 C35 114.2(7) .
N2 C36 H72 108.7 .
C35 C36 H72 108.7 .
N2 C36 H73 108.7 .
C35 C36 H73 108.7 .
H72 C36 H73 107.6 .
N1 C37 C38 113.8(7) .
N1 C37 H74 108.8 .
C38 C37 H74 108.8 .
N1 C37 H75 108.8 .
C38 C37 H75 108.8 .
H74 C37 H75 107.7 .
O5 C38 C37 109.2(7) .
O5 C38 H76 109.8 .
C37 C38 H76 109.8 .
O5 C38 H77 109.8 .
C37 C38 H77 109.8 .
H76 C38 H77 108.3 .
C38 O5 C39 110.6(6) .
C38 O5 K1 118.8(5) .
C39 O5 K1 118.0(5) .
O5 C39 C40 109.3(7) .
O5 C39 H78 109.8 .
C40 C39 H78 109.8 .
O5 C39 H79 109.8 .
C40 C39 H79 109.8 .
H78 C39 H79 108.3 .
O6 C40 C39 109.7(7) .
O6 C40 H80 109.7 .
C39 C40 H80 109.7 .
O6 C40 H81 109.7 .
C39 C40 H81 109.7 .
H80 C40 H81 108.2 .
C40 O6 C41 110.5(6) .
C40 O6 K1 113.1(5) .
C41 O6 K1 117.3(5) .
O6 C41 C42 110.1(7) .
O6 C41 H82 109.6 .
C42 C41 H82 109.6 .
O6 C41 H83 109.6 .
C42 C41 H83 109.6 .
H82 C41 H83 108.2 .
N2 C42 C41 114.0(7) .
N2 C42 H84 108.8 .
C41 C42 H84 108.8 .
N2 C42 H85 108.8 .
C41 C42 H85 108.8 .
H84 C42 H85 107.7 .
C45 C43 C44 119.6(13) 2_567
C45 C43 H86 120.2 2_567
C44 C43 H86 120.2 .
C45 C44 C43 121.6(12) .
C45 C44 H87 119.2 .
C43 C44 H87 119.2 .
C43 C45 C44 118.7(13) 2_567
C43 C45 H88 120.6 2_567
C44 C45 H88 120.6 .

loop_
_geom_bond_atom_site_label_1
_geom_bond_atom_site_label_2
_geom_bond_distance
_geom_bond_site_symmetry_2
Ge1 C1 2.044(8) .
Ge1 Br1 2.4708(14) .
Ge1 Br2 2.4888(15) .
C1 C2 1.414(11) .
C1 C6 1.416(11) .
C2 C3 1.410(11) .
C2 C7 1.508(11) .
C3 C4 1.397(11) .
C3 H1 0.9500 .
C4 C5 1.382(12) .
C4 C14 1.532(11) .
C5 C6 1.396(11) .
C5 H2 0.9500 .
C6 C18 1.534(11) .
C7 Si2 1.889(8) .
C7 Si1 1.897(8) .
C7 H3 1.0000 .
Si1 C10 1.867(10) .
Si1 C9 1.867(9) .
Si1 C8 1.876(11) .
C8 H4 0.9800 .
C8 H5 0.9800 .
C8 H6 0.9800 .
C9 H7 0.9800 .
C9 H8 0.9800 .
C9 H9 0.9800 .
C10 H10 0.9800 .
C10 H11 0.9800 .
C10 H12 0.9800 .
Si2 C13 1.860(10) .
Si2 C12 1.875(10) .
Si2 C11 1.881(9) .
C11 H13 0.9800 .
C11 H14 0.9800 .
C11 H15 0.9800 .
C12 H16 0.9800 .
C12 H17 0.9800 .
C12 H18 0.9800 .
C13 H19 0.9800 .
C13 H20 0.9800 .
C13 H21 0.9800 .
C14 C17 1.512(14) .
C14 C16 1.538(13) .
C14 C15 1.540(12) .
C15 H22 0.9800 .
C15 H23 0.9800 .
C15 H24 0.9800 .
C16 H25 0.9800 .
C16 H26 0.9800 .
C16 H27 0.9800 .
C17 H28 0.9800 .
C17 H29 0.9800 .
C17 H30 0.9800 .
C18 Si4 1.873(8) .
C18 Si3 1.880(8) .
C18 H31 1.0000 .
Si3 C19 1.861(10) .
Si3 C21 1.868(10) .
Si3 C20 1.871(11) .
C19 H32 0.9800 .
C19 H33 0.9800 .
C19 H34 0.9800 .
C20 H35 0.9800 .
C20 H36 0.9800 .
C20 H37 0.9800 .
C21 H38 0.9800 .
C21 H39 0.9800 .
C21 H40 0.9800 .
Si4 C23 1.858(8) .
Si4 C22 1.867(10) .
Si4 C24 1.871(9) .
C22 H41 0.9800 .
C22 H42 0.9800 .
C22 H43 0.9800 .
C23 H44 0.9800 .
C23 H45 0.9800 .
C23 H46 0.9800 .
C24 H47 0.9800 .
C24 H48 0.9800 .
C24 H49 0.9800 .
K1 O4 2.781(6) .
K1 O5 2.786(6) .
K1 O6 2.820(6) .
K1 O1 2.832(6) .
K1 O2 2.851(6) .
K1 O3 2.864(6) .
K1 N2 2.990(7) .
K1 N1 3.030(7) .
N1 C37 1.465(11) .
N1 C31 1.469(12) .
N1 C25 1.475(11) .
C25 C26 1.501(12) .
C25 H50 0.9900 .
C25 H51 0.9900 .
C26 O1 1.439(10) .
C26 H52 0.9900 .
C26 H53 0.9900 .
O1 C27 1.417(10) .
C27 C28 1.491(13) .
C27 H54 0.9900 .
C27 H55 0.9900 .
C28 O2 1.439(10) .
C28 H56 0.9900 .
C28 H57 0.9900 .
O2 C29 1.418(11) .
C29 C30 1.498(13) .
C29 H58 0.9900 .
C29 H59 0.9900 .
C30 N2 1.481(11) .
C30 H60 0.9900 .
C30 H61 0.9900 .
N2 C36 1.470(11) .
N2 C42 1.478(12) .
C31 C32 1.492(14) .
C31 H62 0.9900 .
C31 H63 0.9900 .
C32 O3 1.431(11) .
C32 H64 0.9900 .
C32 H65 0.9900 .
O3 C33 1.422(11) .
C33 C34 1.486(14) .
C33 H66 0.9900 .
C33 H67 0.9900 .
C34 O4 1.374(11) .
C34 H68 0.9900 .
C34 H69 0.9900 .
O4 C35 1.449(11) .
C35 C36 1.496(14) .
C35 H70 0.9900 .
C35 H71 0.9900 .
C36 H72 0.9900 .
C36 H73 0.9900 .
C37 C38 1.506(12) .
C37 H74 0.9900 .
C37 H75 0.9900 .
C38 O5 1.428(10) .
C38 H76 0.9900 .
C38 H77 0.9900 .
O5 C39 1.428(10) .
C39 C40 1.490(12) .
C39 H78 0.9900 .
C39 H79 0.9900 .
C40 O6 1.424(10) .
C40 H80 0.9900 .
C40 H81 0.9900 .
O6 C41 1.436(11) .
C41 C42 1.500(12) .
C41 H82 0.9900 .
C41 H83 0.9900 .
C42 H84 0.9900 .
C42 H85 0.9900 .
C43 C45 1.365(17) 2_567
C43 C44 1.369(19) .
C43 H86 0.9500 .
C44 C45 1.368(19) .
C44 H87 0.9500 .
C45 C43 1.365(17) 2_567
C45 H88 0.9500 .

loop_
_geom_torsion_atom_site_label_1
_geom_torsion_atom_site_label_2
_geom_torsion_atom_site_label_3
_geom_torsion_atom_site_label_4
_geom_torsion
_geom_torsion_site_symmetry_1
_geom_torsion_site_symmetry_4
C6 C1 C2 C3 -3.5(11) . .
Ge1 C1 C2 C3 172.8(6) . .
C6 C1 C2 C7 179.9(7) . .
Ge1 C1 C2 C7 -3.8(12) . .
C1 C2 C3 C4 3.8(12) . .
C7 C2 C3 C4 -179.3(7) . .
C2 C3 C4 C5 -0.6(12) . .
C2 C3 C4 C14 178.9(8) . .
C3 C4 C5 C6 -2.9(12) . .
C14 C4 C5 C6 177.6(8) . .
C4 C5 C6 C1 3.1(13) . .
C4 C5 C6 C18 -179.7(8) . .
C2 C1 C6 C5 0.2(11) . .
Ge1 C1 C6 C5 -176.8(6) . .
C2 C1 C6 C18 -176.7(7) . .
Ge1 C1 C6 C18 6.2(9) . .
C3 C2 C7 Si2 -65.8(8) . .
C1 C2 C7 Si2 110.9(8) . .
C3 C2 C7 Si1 66.0(8) . .
C1 C2 C7 Si1 -117.2(7) . .
C2 C7 Si1 C10 -57.6(7) . .
Si2 C7 Si1 C10 71.9(6) . .
C2 C7 Si1 C9 -178.7(6) . .
Si2 C7 Si1 C9 -49.3(6) . .
C2 C7 Si1 C8 61.0(7) . .
Si2 C7 Si1 C8 -169.5(5) . .
C2 C7 Si2 C13 -30.1(7) . .
Si1 C7 Si2 C13 -159.3(5) . .
C2 C7 Si2 C12 88.9(7) . .
Si1 C7 Si2 C12 -40.4(6) . .
C2 C7 Si2 C11 -150.4(6) . .
Si1 C7 Si2 C11 80.3(5) . .
C5 C4 C14 C17 62.1(11) . .
C3 C4 C14 C17 -117.4(9) . .
C5 C4 C14 C16 -57.7(11) . .
C3 C4 C14 C16 122.8(9) . .
C5 C4 C14 C15 -177.3(8) . .
C3 C4 C14 C15 3.2(13) . .
C5 C6 C18 Si4 70.1(8) . .
C1 C6 C18 Si4 -112.8(7) . .
C5 C6 C18 Si3 -68.1(8) . .
C1 C6 C18 Si3 109.0(7) . .
C6 C18 Si3 C19 -30.8(7) . .
Si4 C18 Si3 C19 -164.4(5) . .
C6 C18 Si3 C21 -147.4(6) . .
Si4 C18 Si3 C21 78.9(6) . .
C6 C18 Si3 C20 91.6(7) . .
Si4 C18 Si3 C20 -42.1(7) . .
C6 C18 Si4 C23 -58.5(7) . .
Si3 C18 Si4 C23 75.5(6) . .
C6 C18 Si4 C22 61.5(6) . .
Si3 C18 Si4 C22 -164.4(5) . .
C6 C18 Si4 C24 -180.0(5) . .
Si3 C18 Si4 C24 -45.9(6) . .
C37 N1 C25 C26 164.5(8) . .
C31 N1 C25 C26 -75.1(10) . .
K1 N1 C25 C26 44.6(9) . .
N1 C25 C26 O1 -62.1(10) . .
C25 C26 O1 C27 -174.9(7) . .
C25 C26 O1 K1 46.9(9) . .
C26 O1 C27 C28 172.7(7) . .
K1 O1 C27 C28 -47.4(8) . .
O1 C27 C28 O2 63.3(9) . .
C27 C28 O2 C29 178.8(7) . .
C27 C28 O2 K1 -47.3(8) . .
C28 O2 C29 C30 -173.8(7) . .
K1 O2 C29 C30 53.1(9) . .
O2 C29 C30 N2 -64.9(10) . .
C29 C30 N2 C36 161.6(8) . .
C29 C30 N2 C42 -77.4(9) . .
C29 C30 N2 K1 42.1(9) . .
C37 N1 C31 C32 -77.7(9) . .
C25 N1 C31 C32 162.0(8) . .
K1 N1 C31 C32 42.0(9) . .
N1 C31 C32 O3 -67.9(10) . .
C31 C32 O3 C33 -175.2(7) . .
C31 C32 O3 K1 55.7(8) . .
C32 O3 C33 C34 180.0(7) . .
K1 O3 C33 C34 -50.0(8) . .
O3 C33 C34 O4 63.3(9) . .
C33 C34 O4 C35 168.6(7) . .
C33 C34 O4 K1 -44.7(9) . .
C34 O4 C35 C36 -171.7(8) . .
K1 O4 C35 C36 41.6(9) . .
C42 N2 C36 C35 165.9(8) . .
C30 N2 C36 C35 -74.1(10) . .
K1 N2 C36 C35 46.8(9) . .
O4 C35 C36 N2 -61.0(10) . .
C31 N1 C37 C38 160.4(7) . .
C25 N1 C37 C38 -79.0(9) . .
K1 N1 C37 C38 40.9(9) . .
N1 C37 C38 O5 -62.3(10) . .
C37 C38 O5 C39 -167.5(7) . .
C37 C38 O5 K1 51.3(8) . .
C38 O5 C39 C40 178.8(7) . .
K1 O5 C39 C40 -39.7(8) . .
O5 C39 C40 O6 61.7(9) . .
C39 C40 O6 C41 172.8(7) . .
C39 C40 O6 K1 -53.3(8) . .
C40 O6 C41 C42 178.6(7) . .
K1 O6 C41 C42 46.9(9) . .
C36 N2 C42 C41 -73.5(10) . .
C30 N2 C42 C41 165.8(8) . .
K1 N2 C42 C41 45.2(9) . .
O6 C41 C42 N2 -63.6(10) . .
C45 C43 C44 C45 -3(3) 2_567 .
C43 C44 C45 C43 3(3) . 2_567
